data_7037151
loop_
_publ_author_name
'Krupski, Sergei'
'Kehr, Gerald'
'Daniliuc, Constantin G.'
'Erker, Gerhard'

_publ_section_title
;
 Unusual borane addition to conjugated dienylphosphanes under frustrated
 Lewis pair conditions.
;
_journal_issue 14
_journal_name_full 'Dalton transactions (Cambridge, England : 2003)'
_journal_page_first 6111
_journal_page_last 6117
_journal_paper_doi 10.1039/c5dt03879k
_journal_volume 45
_journal_year 2016
_chemical_formula_sum 'C47 H46 B F10 P'
_chemical_formula_weight 842.62
_space_group_crystal_system monoclinic
_space_group_IT_number 14
_space_group_name_Hall '-P 2yn'
_space_group_name_H-M_alt 'P 1 21/n 1'
_symmetry_space_group_name_Hall '-P 2yn'
_symmetry_space_group_name_H-M 'P 1 21/n 1'
_atom_sites_solution_hydrogens geom
_audit_update_record
;
2015-09-11 deposited with the CCDC.
2015-11-05 downloaded from the CCDC.
;
_cell_angle_alpha 90
_cell_angle_beta 95.0730(10)
_cell_angle_gamma 90
_cell_formula_units_Z 4
_cell_length_a 11.2089(2)
_cell_length_b 30.0074(6)
_cell_length_c 12.2976(2)
_cell_measurement_reflns_used 9944
_cell_measurement_temperature 100.(2)
_cell_measurement_theta_max 66.5988
_cell_measurement_theta_min 2.9453
_cell_volume 4120.09(13)
_computing_cell_refinement 'SAINT V8.34A (Bruker AXS Inc., 2013)'
_computing_data_collection
;
APEX2 v.2014.1-1 (Bruker AXS Inc., 2014)

;
_computing_data_reduction 'SAINT V8.34A (Bruker AXS Inc., 2013)'
_computing_molecular_graphics 'XP (Sheldrick, 2014)'
_computing_publication_material 'SHELXL-2014 (Sheldrick, 2014)'
_computing_structure_refinement 'SHELXL-2014 (Sheldrick, 2014)'
_computing_structure_solution 'SHELXL-2014 (Sheldrick, 2014)'
_diffrn_ambient_temperature 100.(2)
_diffrn_detector_area_resol_mean 10.4167
_diffrn_measured_fraction_theta_full 0.999
_diffrn_measured_fraction_theta_max 0.999
_diffrn_measurement_device_type 'Bruker D8 Venture PHOTON 100 CMOS'
_diffrn_measurement_method 'omega and phi scans'
_diffrn_radiation_monochromator 'MX mirror'
_diffrn_radiation_type 'Cu K\a'
_diffrn_radiation_wavelength 1.54178
_diffrn_reflns_av_R_equivalents 0.0529
_diffrn_reflns_av_unetI/netI 0.0235
_diffrn_reflns_limit_h_max 13
_diffrn_reflns_limit_h_min -13
_diffrn_reflns_limit_k_max 35
_diffrn_reflns_limit_k_min -33
_diffrn_reflns_limit_l_max 14
_diffrn_reflns_limit_l_min -14
_diffrn_reflns_number 71754
_diffrn_reflns_theta_full 66.62
_diffrn_reflns_theta_max 66.62
_diffrn_reflns_theta_min 2.94
_diffrn_source 'Cu ImS'
_diffrn_source_type 'micro focus tube'
_exptl_absorpt_coefficient_mu 1.277
_exptl_absorpt_correction_T_max 0.91
_exptl_absorpt_correction_T_min 0.85
_exptl_absorpt_correction_type multi-scan
_exptl_absorpt_process_details
;
Bruker AXS (2014). SADABS, Version 2014/2, Bruker AXS Inc., Madison, Wisconsin,
USA.
;
_exptl_crystal_colour colourless
_exptl_crystal_density_diffrn 1.358
_exptl_crystal_density_method 'not measured'
_exptl_crystal_description prism
_exptl_crystal_F_000 1752
_exptl_crystal_size_max 0.253
_exptl_crystal_size_mid 0.128
_exptl_crystal_size_min 0.072
_refine_diff_density_max 0.494
_refine_diff_density_min -0.250
_refine_ls_extinction_method none
_refine_ls_goodness_of_fit_ref 1.024
_refine_ls_hydrogen_treatment constr
_refine_ls_matrix_type full
_refine_ls_number_parameters 542
_refine_ls_number_reflns 7294
_refine_ls_number_restraints 0
_refine_ls_restrained_S_all 1.024
_refine_ls_R_factor_all 0.0501
_refine_ls_R_factor_gt 0.0383
_refine_ls_shift/su_max 0.001
_refine_ls_shift/su_mean 0.000
_refine_ls_structure_factor_coef Fsqd
_refine_ls_weighting_details 'w=1/[\s^2^(Fo^2^)+(0.0488P)^2^+2.4996P] where P=(Fo^2^+2Fc^2^)/3'
_refine_ls_weighting_scheme calc
_refine_ls_wR_factor_gt 0.0944
_refine_ls_wR_factor_ref 0.1010
_reflns_number_gt 6053
_reflns_number_total 7294
_reflns_threshold_expression 'I > 2\s(I)'
_cod_data_source_file c5dt03879k2.cif
_cod_data_source_block erk7877
_cod_depositor_comments 'Adding full bibliography for 7037148--7037152.cif.'
_cod_database_code 7037151

loop_
_space_group_symop_operation_xyz
'x, y, z'
'-x+1/2, y+1/2, -z+1/2'
'-x, -y, -z'
'x-1/2, -y-1/2, z-1/2'

loop_
_atom_site_type_symbol
_atom_site_label
_atom_site_fract_x
_atom_site_fract_y
_atom_site_fract_z
_atom_site_U_iso_or_equiv
_atom_site_adp_type
_atom_site_calc_flag
_atom_site_refinement_flags_adp
_atom_site_refinement_flags_posn
_atom_site_occupancy
B B1 0.66911(17) 0.60953(7) 0.80612(16) 0.0201(4) Uani d . . 1
C C1 0.79659(14) 0.58121(6) 0.78807(13) 0.0179(4) Uani d . . 1
H H1 0.779 0.5577 0.7312 0.022 Uiso calc U R 1
P P1 0.92729(4) 0.61260(2) 0.75651(3) 0.01650(11) Uani d . . 1
C C2 0.84991(15) 0.55954(6) 0.89250(14) 0.0204(4) Uani d . . 1
H H2 0.8171 0.5327 0.9179 0.024 Uiso calc U R 1
C C3 0.94327(15) 0.57869(6) 0.94815(14) 0.0212(4) Uani d . . 1
C C4 0.98544(15) 0.62151(6) 0.89810(14) 0.0208(4) Uani d . . 1
H H4A 1.0738 0.6241 0.9058 0.025 Uiso calc U R 1
H H4B 0.9497 0.6482 0.9299 0.025 Uiso calc U R 1
C C5 1.00376(17) 0.56282(7) 1.05454(15) 0.0292(4) Uani d . . 1
H H5A 0.9606 0.537 1.0801 0.044 Uiso calc U R 1
H H5B 1.0038 0.5868 1.1087 0.044 Uiso calc U R 1
H H5C 1.0865 0.5543 1.0445 0.044 Uiso calc U R 1
C C6 0.69247(15) 0.64558(7) 0.90299(14) 0.0232(4) Uani d . . 1
H H6 0.7084 0.6753 0.8818 0.028 Uiso calc U R 1
C C7 0.69177(17) 0.63800(7) 1.00926(15) 0.0289(4) Uani d . . 1
H H7 0.6789 0.608 1.03 0.035 Uiso calc U R 1
C C8 0.70920(18) 0.67171(8) 1.10189(16) 0.0361(5) Uani d . . 1
C C9 0.6165(2) 0.66220(9) 1.18228(18) 0.0466(6) Uani d . . 1
H H9A 0.5359 0.6647 1.1447 0.07 Uiso calc U R 1
H H9B 0.6254 0.6838 1.2422 0.07 Uiso calc U R 1
H H9C 0.6284 0.632 1.2116 0.07 Uiso calc U R 1
C C10 0.8351(2) 0.66716(11) 1.15930(19) 0.0548(7) Uani d . . 1
H H10A 0.8452 0.6372 1.1906 0.082 Uiso calc U R 1
H H10B 0.8466 0.6894 1.2176 0.082 Uiso calc U R 1
H H10C 0.8944 0.6719 1.1065 0.082 Uiso calc U R 1
C C11 0.6933(2) 0.72000(8) 1.0614(2) 0.0493(6) Uani d . . 1
H H11A 0.7562 0.7272 1.0138 0.074 Uiso calc U R 1
H H11B 0.6987 0.7403 1.1241 0.074 Uiso calc U R 1
H H11C 0.6147 0.7232 1.0205 0.074 Uiso calc U R 1
C C21 1.04607(15) 0.58025(6) 0.69964(13) 0.0178(4) Uani d . . 1
C C22 1.04003(15) 0.53423(6) 0.67410(14) 0.0195(4) Uani d . . 1
C C23 1.13893(16) 0.51406(6) 0.63390(14) 0.0224(4) Uani d . . 1
H H23 1.1349 0.4831 0.6176 0.027 Uiso calc U R 1
C C24 1.24334(16) 0.53700(7) 0.61640(14) 0.0238(4) Uani d . . 1
C C25 1.24753(16) 0.58187(6) 0.64153(14) 0.0229(4) Uani d . . 1
H H25 1.318 0.5981 0.63 0.028 Uiso calc U R 1
C C26 1.15270(16) 0.60417(6) 0.68299(13) 0.0204(4) Uani d . . 1
C C27 0.93437(16) 0.50350(6) 0.68491(15) 0.0235(4) Uani d . . 1
H H27A 0.867 0.5129 0.6338 0.035 Uiso calc U R 1
H H27B 0.9109 0.5049 0.7597 0.035 Uiso calc U R 1
H H27C 0.957 0.4729 0.6682 0.035 Uiso calc U R 1
C C28 1.34660(17) 0.51352(7) 0.57166(17) 0.0319(5) Uani d . . 1
H H28A 1.354 0.5235 0.4967 0.048 Uiso calc U R 1
H H28B 1.3327 0.4813 0.572 0.048 Uiso calc U R 1
H H28C 1.4206 0.5204 0.617 0.048 Uiso calc U R 1
C C29 1.17195(17) 0.65334(6) 0.70591(16) 0.0268(4) Uani d . . 1
H H29A 1.257 0.6606 0.7038 0.04 Uiso calc U R 1
H H29B 1.1469 0.6604 0.7783 0.04 Uiso calc U R 1
H H29C 1.1244 0.6709 0.6505 0.04 Uiso calc U R 1
C C31 0.89295(15) 0.65952(6) 0.66528(14) 0.0190(4) Uani d . . 1
C C32 0.85982(15) 0.64882(6) 0.55441(14) 0.0198(4) Uani d . . 1
C C33 0.83085(17) 0.68320(7) 0.48085(15) 0.0272(4) Uani d . . 1
H H33 0.8073 0.676 0.4069 0.033 Uiso calc U R 1
C C34 0.83511(18) 0.72759(7) 0.51171(17) 0.0316(4) Uani d . . 1
C C35 0.86878(17) 0.73735(6) 0.62010(16) 0.0280(4) Uani d . . 1
H H35 0.8723 0.7677 0.6422 0.034 Uiso calc U R 1
C C36 0.89771(16) 0.70461(6) 0.69811(15) 0.0235(4) Uani d . . 1
C C37 0.85613(16) 0.60223(6) 0.50847(14) 0.0223(4) Uani d . . 1
H H37A 0.803 0.6015 0.4408 0.033 Uiso calc U R 1
H H37B 0.8261 0.5817 0.5616 0.033 Uiso calc U R 1
H H37C 0.937 0.5932 0.4931 0.033 Uiso calc U R 1
C C38 0.8042(3) 0.76411(8) 0.4297(2) 0.0495(6) Uani d . . 1
H H38A 0.7535 0.7863 0.4616 0.074 Uiso calc U R 1
H H38B 0.7611 0.7514 0.3642 0.074 Uiso calc U R 1
H H38C 0.878 0.7784 0.4101 0.074 Uiso calc U R 1
C C39 0.9343(2) 0.72055(7) 0.81251(16) 0.0325(5) Uani d . . 1
H H39A 0.938 0.7532 0.8133 0.049 Uiso calc U R 1
H H39B 1.0132 0.7084 0.8371 0.049 Uiso calc U R 1
H H39C 0.8754 0.7105 0.8615 0.049 Uiso calc U R 1
C C41 0.56423(15) 0.57350(6) 0.83794(14) 0.0217(4) Uani d . . 1
C C42 0.56257(16) 0.52730(7) 0.83171(14) 0.0234(4) Uani d . . 1
F F42 0.65594(9) 0.50420(4) 0.79583(9) 0.0276(2) Uani d . . 1
C C43 0.46867(17) 0.50051(7) 0.85751(16) 0.0294(4) Uani d . . 1
F F43 0.47526(11) 0.45592(4) 0.84828(11) 0.0418(3) Uani d . . 1
C C44 0.36755(17) 0.51995(8) 0.89235(16) 0.0341(5) Uani d . . 1
F F44 0.27466(11) 0.49447(5) 0.91679(11) 0.0495(4) Uani d . . 1
C C45 0.36274(16) 0.56523(8) 0.89973(16) 0.0327(5) Uani d . . 1
F F45 0.26372(10) 0.58514(5) 0.93228(10) 0.0463(3) Uani d . . 1
C C46 0.45742(16) 0.59096(7) 0.87149(15) 0.0265(4) Uani d . . 1
F F46 0.44051(9) 0.63541(4) 0.87386(9) 0.0337(3) Uani d . . 1
C C51 0.61126(15) 0.63138(6) 0.68835(14) 0.0197(4) Uani d . . 1
C C52 0.58659(15) 0.60383(6) 0.59807(14) 0.0193(4) Uani d . . 1
F F52 0.61343(9) 0.55981(3) 0.60619(8) 0.0225(2) Uani d . . 1
C C53 0.53445(16) 0.61726(6) 0.49720(14) 0.0225(4) Uani d . . 1
F F53 0.51619(10) 0.58814(4) 0.41438(8) 0.0309(3) Uani d . . 1
C C54 0.50226(16) 0.66103(6) 0.48206(14) 0.0246(4) Uani d . . 1
F F54 0.45227(10) 0.67515(4) 0.38523(9) 0.0350(3) Uani d . . 1
C C55 0.52367(17) 0.69016(6) 0.56788(16) 0.0278(4) Uani d . . 1
F F55 0.49425(12) 0.73345(4) 0.55390(10) 0.0420(3) Uani d . . 1
C C56 0.57621(17) 0.67517(6) 0.66736(15) 0.0253(4) Uani d . . 1
F F56 0.59103(11) 0.70701(4) 0.74511(9) 0.0378(3) Uani d . . 1
C C61 0.1494(2) 0.64344(11) 0.3805(2) 0.0572(7) Uani d . . 1
H H61 0.1216 0.6426 0.4512 0.069 Uiso calc U R 1
C C62 0.2144(2) 0.60852(9) 0.3453(2) 0.0567(8) Uani d . . 1
H H62 0.231 0.5835 0.3915 0.068 Uiso calc U R 1
C C63 0.2564(2) 0.60939(8) 0.2422(2) 0.0527(7) Uani d . . 1
H H63 0.3021 0.5853 0.218 0.063 Uiso calc U R 1
C C64 0.2306(2) 0.64588(8) 0.1753(2) 0.0434(5) Uani d . . 1
H H64 0.2583 0.6471 0.1046 0.052 Uiso calc U R 1
C C65 0.1644(2) 0.68036(8) 0.2123(2) 0.0448(6) Uani d . . 1
H H65 0.1459 0.7053 0.1662 0.054 Uiso calc U R 1
C C66 0.1242(2) 0.67951(10) 0.3148(2) 0.0520(6) Uani d . . 1
H H66 0.0794 0.7038 0.3396 0.062 Uiso calc U R 1

loop_
_atom_site_aniso_label
_atom_site_aniso_U_11
_atom_site_aniso_U_22
_atom_site_aniso_U_33
_atom_site_aniso_U_12
_atom_site_aniso_U_13
_atom_site_aniso_U_23
B1 0.0176(9) 0.0228(11) 0.0202(10) 0.0025(8) 0.0023(8) 0.0007(8)
C1 0.0164(8) 0.0191(9) 0.0183(8) -0.0007(7) 0.0016(6) 0.0018(7)
P1 0.0172(2) 0.0157(2) 0.0166(2) -0.00006(16) 0.00176(16) -0.00071(16)
C2 0.0189(9) 0.0212(10) 0.0214(9) 0.0027(7) 0.0040(7) 0.0042(7)
C3 0.0181(8) 0.0263(10) 0.0194(9) 0.0040(7) 0.0030(7) 0.0008(7)
C4 0.0186(8) 0.0253(10) 0.0183(8) 0.0009(7) 0.0003(7) -0.0024(7)
C5 0.0242(10) 0.0372(12) 0.0255(10) 0.0006(8) -0.0017(8) 0.0064(8)
C6 0.0183(9) 0.0272(10) 0.0237(9) 0.0030(7) 0.0003(7) -0.0031(8)
C7 0.0248(10) 0.0358(12) 0.0260(10) 0.0035(8) 0.0015(8) -0.0038(8)
C8 0.0280(10) 0.0549(15) 0.0256(10) 0.0040(10) 0.0031(8) -0.0130(10)
C9 0.0446(13) 0.0636(17) 0.0334(12) -0.0002(12) 0.0124(10) -0.0145(11)
C10 0.0375(13) 0.091(2) 0.0351(12) 0.0047(13) -0.0008(10) -0.0255(13)
C11 0.0606(16) 0.0442(15) 0.0438(14) -0.0042(12) 0.0092(11) -0.0201(11)
C21 0.0174(8) 0.0190(9) 0.0168(8) 0.0009(7) 0.0013(6) -0.0012(7)
C22 0.0198(9) 0.0200(9) 0.0183(8) 0.0002(7) -0.0006(7) 0.0000(7)
C23 0.0244(9) 0.0197(10) 0.0227(9) 0.0024(7) -0.0007(7) -0.0035(7)
C24 0.0214(9) 0.0303(11) 0.0195(9) 0.0022(8) -0.0001(7) -0.0045(7)
C25 0.0184(9) 0.0290(11) 0.0215(9) -0.0047(7) 0.0023(7) -0.0029(7)
C26 0.0227(9) 0.0216(10) 0.0167(8) -0.0024(7) 0.0008(7) 0.0000(7)
C27 0.0240(9) 0.0161(9) 0.0309(10) 0.0000(7) 0.0045(8) -0.0015(7)
C28 0.0246(10) 0.0349(12) 0.0366(11) 0.0020(8) 0.0058(8) -0.0103(9)
C29 0.0256(10) 0.0237(10) 0.0321(10) -0.0069(8) 0.0073(8) -0.0046(8)
C31 0.0183(8) 0.0171(9) 0.0219(9) -0.0003(7) 0.0029(7) 0.0010(7)
C32 0.0188(8) 0.0199(9) 0.0211(9) -0.0023(7) 0.0037(7) 0.0016(7)
C33 0.0318(10) 0.0269(11) 0.0226(9) -0.0013(8) 0.0006(8) 0.0037(8)
C34 0.0345(11) 0.0249(11) 0.0351(11) 0.0008(8) 0.0011(9) 0.0093(9)
C35 0.0302(10) 0.0158(10) 0.0382(11) -0.0001(8) 0.0041(8) 0.0020(8)
C36 0.0237(9) 0.0199(10) 0.0273(10) -0.0017(7) 0.0045(7) -0.0016(7)
C37 0.0253(9) 0.0238(10) 0.0177(8) -0.0020(7) 0.0011(7) -0.0007(7)
C38 0.0727(17) 0.0291(13) 0.0446(13) 0.0030(12) -0.0066(12) 0.0140(10)
C39 0.0473(12) 0.0174(10) 0.0325(11) -0.0019(9) 0.0014(9) -0.0050(8)
C41 0.0187(9) 0.0293(10) 0.0166(8) 0.0015(7) -0.0005(7) 0.0024(7)
C42 0.0193(9) 0.0312(11) 0.0198(9) 0.0001(8) 0.0014(7) 0.0047(8)
F42 0.0227(5) 0.0228(6) 0.0377(6) -0.0012(4) 0.0049(4) 0.0019(5)
C43 0.0277(10) 0.0314(12) 0.0282(10) -0.0054(8) -0.0022(8) 0.0092(8)
F43 0.0386(7) 0.0345(8) 0.0519(8) -0.0134(5) 0.0008(6) 0.0129(6)
C44 0.0213(10) 0.0540(15) 0.0270(10) -0.0109(9) 0.0014(8) 0.0156(9)
F44 0.0271(6) 0.0729(10) 0.0490(8) -0.0181(6) 0.0064(5) 0.0235(7)
C45 0.0169(9) 0.0570(15) 0.0244(10) 0.0042(9) 0.0031(7) 0.0068(9)
F45 0.0206(6) 0.0778(10) 0.0419(7) 0.0090(6) 0.0114(5) 0.0061(7)
C46 0.0215(9) 0.0364(12) 0.0212(9) 0.0039(8) -0.0003(7) 0.0015(8)
F46 0.0240(6) 0.0391(7) 0.0383(6) 0.0102(5) 0.0041(5) -0.0038(5)
C51 0.0160(8) 0.0212(10) 0.0220(9) 0.0010(7) 0.0020(7) 0.0003(7)
C52 0.0168(8) 0.0159(9) 0.0252(9) 0.0019(7) 0.0018(7) 0.0027(7)
F52 0.0259(5) 0.0167(5) 0.0238(5) 0.0019(4) -0.0036(4) -0.0002(4)
C53 0.0216(9) 0.0235(10) 0.0223(9) -0.0030(7) 0.0007(7) -0.0010(7)
F53 0.0394(6) 0.0293(6) 0.0224(5) 0.0022(5) -0.0066(5) -0.0037(4)
C54 0.0245(9) 0.0267(11) 0.0217(9) 0.0003(8) -0.0030(7) 0.0071(7)
F54 0.0425(7) 0.0317(7) 0.0287(6) 0.0023(5) -0.0085(5) 0.0100(5)
C55 0.0302(10) 0.0175(10) 0.0352(11) 0.0064(8) -0.0011(8) 0.0051(8)
F55 0.0586(8) 0.0201(6) 0.0446(7) 0.0104(6) -0.0109(6) 0.0037(5)
C56 0.0281(10) 0.0220(10) 0.0252(9) 0.0022(8) -0.0008(8) -0.0040(8)
F56 0.0546(8) 0.0233(6) 0.0332(6) 0.0104(5) -0.0084(5) -0.0085(5)
C61 0.0415(14) 0.078(2) 0.0524(15) -0.0155(14) 0.0043(12) 0.0109(14)
C62 0.0573(16) 0.0483(17) 0.0592(17) -0.0247(13) -0.0243(13) 0.0250(13)
C63 0.0459(14) 0.0311(13) 0.0765(19) -0.0022(11) -0.0205(13) -0.0094(12)
C64 0.0443(13) 0.0409(14) 0.0435(13) -0.0073(11) -0.0041(10) -0.0008(10)
C65 0.0382(12) 0.0382(14) 0.0564(15) -0.0038(10) -0.0045(11) 0.0149(11)
C66 0.0343(12) 0.0602(18) 0.0621(17) -0.0002(12) 0.0069(11) 0.0009(13)

loop_
_atom_type_symbol
_atom_type_description
_atom_type_scat_dispersion_real
_atom_type_scat_dispersion_imag
_atom_type_scat_source
C C 0.0181 0.0091 'International Tables Vol C Tables 4.2.6.8 and 6.1.1.4'
H H 0.0000 0.0000 'International Tables Vol C Tables 4.2.6.8 and 6.1.1.4'
B B 0.0090 0.0039 'International Tables Vol C Tables 4.2.6.8 and 6.1.1.4'
F F 0.0727 0.0534 'International Tables Vol C Tables 4.2.6.8 and 6.1.1.4'
P P 0.2955 0.4335 'International Tables Vol C Tables 4.2.6.8 and 6.1.1.4'

loop_
_geom_angle_atom_site_label_1
_geom_angle_atom_site_label_2
_geom_angle_atom_site_label_3
_geom_angle
C6 B1 C51 113.75(15)
C6 B1 C41 109.44(14)
C51 B1 C41 103.33(13)
C6 B1 C1 110.45(14)
C51 B1 C1 110.56(13)
C41 B1 C1 109.00(15)
C2 C1 B1 112.24(13)
C2 C1 P1 97.98(11)
B1 C1 P1 118.33(12)
C2 C1 H1 109.2
B1 C1 H1 109.2
P1 C1 H1 109.2
C1 P1 C31 113.77(8)
C1 P1 C4 95.69(8)
C31 P1 C4 120.88(8)
C1 P1 C21 115.73(8)
C31 P1 C21 107.17(8)
C4 P1 C21 103.37(8)
C3 C2 C1 119.00(16)
C3 C2 H2 120.5
C1 C2 H2 120.5
C2 C3 C5 125.98(17)
C2 C3 C4 114.60(16)
C5 C3 C4 119.36(16)
C3 C4 P1 99.51(12)
C3 C4 H4A 111.9
P1 C4 H4A 111.9
C3 C4 H4B 111.9
P1 C4 H4B 111.9
H4A C4 H4B 109.6
C3 C5 H5A 109.5
C3 C5 H5B 109.5
H5A C5 H5B 109.5
C3 C5 H5C 109.5
H5A C5 H5C 109.5
H5B C5 H5C 109.5
C7 C6 B1 126.69(18)
C7 C6 H6 116.7
B1 C6 H6 116.7
C6 C7 C8 127.7(2)
C6 C7 H7 116.2
C8 C7 H7 116.2
C7 C8 C9 108.14(18)
C7 C8 C10 109.79(18)
C9 C8 C10 109.82(19)
C7 C8 C11 112.34(18)
C9 C8 C11 108.67(19)
C10 C8 C11 108.1(2)
C8 C9 H9A 109.5
C8 C9 H9B 109.5
H9A C9 H9B 109.5
C8 C9 H9C 109.5
H9A C9 H9C 109.5
H9B C9 H9C 109.5
C8 C10 H10A 109.5
C8 C10 H10B 109.5
H10A C10 H10B 109.5
C8 C10 H10C 109.5
H10A C10 H10C 109.5
H10B C10 H10C 109.5
C8 C11 H11A 109.5
C8 C11 H11B 109.5
H11A C11 H11B 109.5
C8 C11 H11C 109.5
H11A C11 H11C 109.5
H11B C11 H11C 109.5
C22 C21 C26 118.92(15)
C22 C21 P1 125.31(13)
C26 C21 P1 115.75(13)
C23 C22 C21 118.61(16)
C23 C22 C27 114.81(16)
C21 C22 C27 126.57(15)
C24 C23 C22 123.18(17)
C24 C23 H23 118.4
C22 C23 H23 118.4
C25 C24 C23 117.41(16)
C25 C24 C28 121.86(17)
C23 C24 C28 120.73(18)
C24 C25 C26 122.63(17)
C24 C25 H25 118.7
C26 C25 H25 118.7
C25 C26 C21 119.25(17)
C25 C26 C29 115.87(16)
C21 C26 C29 124.88(16)
C22 C27 H27A 109.5
C22 C27 H27B 109.5
H27A C27 H27B 109.5
C22 C27 H27C 109.5
H27A C27 H27C 109.5
H27B C27 H27C 109.5
C24 C28 H28A 109.5
C24 C28 H28B 109.5
H28A C28 H28B 109.5
C24 C28 H28C 109.5
H28A C28 H28C 109.5
H28B C28 H28C 109.5
C26 C29 H29A 109.5
C26 C29 H29B 109.5
H29A C29 H29B 109.5
C26 C29 H29C 109.5
H29A C29 H29C 109.5
H29B C29 H29C 109.5
C36 C31 C32 119.48(16)
C36 C31 P1 124.37(13)
C32 C31 P1 116.14(13)
C33 C32 C31 118.91(17)
C33 C32 C37 116.55(16)
C31 C32 C37 124.53(16)
C34 C33 C32 122.32(18)
C34 C33 H33 118.8
C32 C33 H33 118.8
C35 C34 C33 117.85(18)
C35 C34 C38 121.1(2)
C33 C34 C38 121.0(2)
C34 C35 C36 122.81(18)
C34 C35 H35 118.6
C36 C35 H35 118.6
C35 C36 C31 118.62(17)
C35 C36 C39 116.56(17)
C31 C36 C39 124.82(17)
C32 C37 H37A 109.5
C32 C37 H37B 109.5
H37A C37 H37B 109.5
C32 C37 H37C 109.5
H37A C37 H37C 109.5
H37B C37 H37C 109.5
C34 C38 H38A 109.5
C34 C38 H38B 109.5
H38A C38 H38B 109.5
C34 C38 H38C 109.5
H38A C38 H38C 109.5
H38B C38 H38C 109.5
C36 C39 H39A 109.5
C36 C39 H39B 109.5
H39A C39 H39B 109.5
C36 C39 H39C 109.5
H39A C39 H39C 109.5
H39B C39 H39C 109.5
C42 C41 C46 112.44(17)
C42 C41 B1 129.80(16)
C46 C41 B1 117.68(17)
F42 C42 C43 113.64(17)
F42 C42 C41 121.30(16)
C43 C42 C41 125.05(18)
F43 C43 C44 120.04(18)
F43 C43 C42 120.66(18)
C44 C43 C42 119.3(2)
F44 C44 C45 120.99(19)
F44 C44 C43 120.2(2)
C45 C44 C43 118.79(18)
F45 C45 C44 119.91(18)
F45 C45 C46 119.8(2)
C44 C45 C46 120.30(18)
F46 C46 C45 115.79(17)
F46 C46 C41 120.10(17)
C45 C46 C41 124.1(2)
C56 C51 C52 112.37(16)
C56 C51 B1 127.96(16)
C52 C51 B1 119.57(15)
F52 C52 C53 115.03(15)
F52 C52 C51 119.50(15)
C53 C52 C51 125.46(17)
F53 C53 C54 119.98(16)
F53 C53 C52 120.92(17)
C54 C53 C52 119.10(17)
F54 C54 C53 120.57(17)
F54 C54 C55 120.81(17)
C53 C54 C55 118.62(16)
F55 C55 C54 119.39(17)
F55 C55 C56 120.39(18)
C54 C55 C56 120.21(17)
F56 C56 C55 114.29(17)
F56 C56 C51 121.48(16)
C55 C56 C51 124.22(17)
C66 C61 C62 120.5(3)
C66 C61 H61 119.7
C62 C61 H61 119.7
C61 C62 C63 120.4(2)
C61 C62 H62 119.8
C63 C62 H62 119.8
C64 C63 C62 119.1(3)
C64 C63 H63 120.4
C62 C63 H63 120.4
C65 C64 C63 119.3(2)
C65 C64 H64 120.3
C63 C64 H64 120.3
C64 C65 C66 121.3(2)
C64 C65 H65 119.4
C66 C65 H65 119.4
C61 C66 C65 119.3(3)
C61 C66 H66 120.3
C65 C66 H66 120.3

loop_
_geom_bond_atom_site_label_1
_geom_bond_atom_site_label_2
_geom_bond_distance
B1 C6 1.613(3)
B1 C51 1.668(3)
B1 C41 1.669(3)
B1 C1 1.694(2)
C1 C2 1.514(2)
C1 P1 1.8125(17)
C1 H1 1.0
P1 C31 1.8203(18)
P1 C4 1.8241(17)
P1 C21 1.8353(17)
C2 C3 1.329(3)
C2 H2 0.95
C3 C5 1.497(2)
C3 C4 1.518(3)
C4 H4A 0.99
C4 H4B 0.99
C5 H5A 0.98
C5 H5B 0.98
C5 H5C 0.98
C6 C7 1.327(3)
C6 H6 0.95
C7 C8 1.523(3)
C7 H7 0.95
C8 C9 1.523(3)
C8 C10 1.527(3)
C8 C11 1.538(4)
C9 H9A 0.98
C9 H9B 0.98
C9 H9C 0.98
C10 H10A 0.98
C10 H10B 0.98
C10 H10C 0.98
C11 H11A 0.98
C11 H11B 0.98
C11 H11C 0.98
C21 C22 1.417(2)
C21 C26 1.424(2)
C22 C23 1.392(2)
C22 C27 1.516(2)
C23 C24 1.391(3)
C23 H23 0.95
C24 C25 1.381(3)
C24 C28 1.501(3)
C25 C26 1.390(3)
C25 H25 0.95
C26 C29 1.514(3)
C27 H27A 0.98
C27 H27B 0.98
C27 H27C 0.98
C28 H28A 0.98
C28 H28B 0.98
C28 H28C 0.98
C29 H29A 0.98
C29 H29B 0.98
C29 H29C 0.98
C31 C36 1.412(3)
C31 C32 1.418(2)
C32 C33 1.391(3)
C32 C37 1.507(2)
C33 C34 1.385(3)
C33 H33 0.95
C34 C35 1.384(3)
C34 C38 1.508(3)
C35 C36 1.391(3)
C35 H35 0.95
C36 C39 1.508(3)
C37 H37A 0.98
C37 H37B 0.98
C37 H37C 0.98
C38 H38A 0.98
C38 H38B 0.98
C38 H38C 0.98
C39 H39A 0.98
C39 H39B 0.98
C39 H39C 0.98
C41 C42 1.389(3)
C41 C46 1.402(3)
C42 F42 1.361(2)
C42 C43 1.383(3)
C43 F43 1.345(2)
C43 C44 1.376(3)
C44 F44 1.347(2)
C44 C45 1.363(3)
C45 F45 1.352(2)
C45 C46 1.381(3)
C46 F46 1.348(2)
C51 C56 1.389(3)
C51 C52 1.392(2)
C52 F52 1.357(2)
C52 C53 1.384(2)
C53 F53 1.344(2)
C53 C54 1.370(3)
C54 F54 1.339(2)
C54 C55 1.375(3)
C55 F55 1.347(2)
C55 C56 1.385(3)
C56 F56 1.351(2)
C61 C66 1.365(4)
C61 C62 1.368(4)
C61 H61 0.95
C62 C63 1.390(4)
C62 H62 0.95
C63 C64 1.385(4)
C63 H63 0.95
C64 C65 1.374(4)
C64 H64 0.95
C65 C66 1.376(4)
C65 H65 0.95
C66 H66 0.95

loop_
_geom_hbond_atom_site_label_D
_geom_hbond_atom_site_label_H
_geom_hbond_atom_site_label_A
_geom_hbond_site_symmetry_A
_geom_hbond_distance_DH
_geom_hbond_distance_HA
_geom_hbond_distance_DA
_geom_hbond_angle_DHA
C1 H1 F52 . 1.00 2.30 2.970(2) 123.0
C2 H2 F42 . 0.95 2.40 2.905(2) 112.9
C2 H2 F44 3_667 0.95 2.50 3.264(2) 138.1
C4 H4A F45 1_655 0.99 2.42 3.296(2) 146.5

loop_
_geom_torsion_atom_site_label_1
_geom_torsion_atom_site_label_2
_geom_torsion_atom_site_label_3
_geom_torsion_atom_site_label_4
_geom_torsion
C6 B1 C1 C2 55.1(2)
C51 B1 C1 C2 -178.14(14)
C41 B1 C1 C2 -65.22(18)
C6 B1 C1 P1 -57.95(18)
C51 B1 C1 P1 68.85(17)
C41 B1 C1 P1 -178.23(11)
C2 C1 P1 C31 -158.79(11)
B1 C1 P1 C31 -38.14(15)
C2 C1 P1 C4 -31.39(12)
B1 C1 P1 C4 89.26(13)
C2 C1 P1 C21 76.43(12)
B1 C1 P1 C21 -162.92(12)
B1 C1 C2 C3 -101.90(18)
P1 C1 C2 C3 23.20(18)
C1 C2 C3 C5 177.53(16)
C1 C2 C3 C4 0.3(2)
C2 C3 C4 P1 -23.54(18)
C5 C3 C4 P1 159.02(14)
C1 P1 C4 C3 32.29(12)
C31 P1 C4 C3 154.40(10)
C21 P1 C4 C3 -85.88(12)
C51 B1 C6 C7 151.67(18)
C41 B1 C6 C7 36.7(2)
C1 B1 C6 C7 -83.3(2)
B1 C6 C7 C8 -177.67(17)
C6 C7 C8 C9 136.4(2)
C6 C7 C8 C10 -103.8(3)
C6 C7 C8 C11 16.5(3)
C1 P1 C21 C22 3.44(18)
C31 P1 C21 C22 -124.67(15)
C4 P1 C21 C22 106.60(15)
C1 P1 C21 C26 -175.17(12)
C31 P1 C21 C26 56.72(14)
C4 P1 C21 C26 -72.01(14)
C26 C21 C22 C23 0.2(2)
P1 C21 C22 C23 -178.39(13)
C26 C21 C22 C27 -179.20(16)
P1 C21 C22 C27 2.2(3)
C21 C22 C23 C24 -0.7(3)
C27 C22 C23 C24 178.77(16)
C22 C23 C24 C25 0.5(3)
C22 C23 C24 C28 -179.31(17)
C23 C24 C25 C26 0.1(3)
C28 C24 C25 C26 179.97(17)
C24 C25 C26 C21 -0.6(3)
C24 C25 C26 C29 -179.89(17)
C22 C21 C26 C25 0.4(2)
P1 C21 C26 C25 179.13(13)
C22 C21 C26 C29 179.67(17)
P1 C21 C26 C29 -1.6(2)
C1 P1 C31 C36 106.94(16)
C4 P1 C31 C36 -5.99(19)
C21 P1 C31 C36 -123.82(15)
C1 P1 C31 C32 -73.21(14)
C4 P1 C31 C32 173.86(12)
C21 P1 C31 C32 56.03(14)
C36 C31 C32 C33 -1.0(2)
P1 C31 C32 C33 179.11(13)
C36 C31 C32 C37 177.49(16)
P1 C31 C32 C37 -2.4(2)
C31 C32 C33 C34 1.1(3)
C37 C32 C33 C34 -177.54(18)
C32 C33 C34 C35 -0.5(3)
C32 C33 C34 C38 179.4(2)
C33 C34 C35 C36 -0.2(3)
C38 C34 C35 C36 179.9(2)
C34 C35 C36 C31 0.2(3)
C34 C35 C36 C39 179.20(18)
C32 C31 C36 C35 0.4(2)
P1 C31 C36 C35 -179.76(14)
C32 C31 C36 C39 -178.48(17)
P1 C31 C36 C39 1.4(3)
C6 B1 C41 C42 -133.39(19)
C51 B1 C41 C42 105.1(2)
C1 B1 C41 C42 -12.5(2)
C6 B1 C41 C46 50.1(2)
C51 B1 C41 C46 -71.39(19)
C1 B1 C41 C46 171.02(15)
C46 C41 C42 F42 176.96(15)
B1 C41 C42 F42 0.3(3)
C46 C41 C42 C43 -1.4(3)
B1 C41 C42 C43 -178.04(17)
F42 C42 C43 F43 1.2(2)
C41 C42 C43 F43 179.65(17)
F42 C42 C43 C44 -178.47(16)
C41 C42 C43 C44 0.0(3)
F43 C43 C44 F44 -0.3(3)
C42 C43 C44 F44 179.32(17)
F43 C43 C44 C45 -179.24(17)
C42 C43 C44 C45 0.4(3)
F44 C44 C45 F45 0.2(3)
C43 C44 C45 F45 179.07(17)
F44 C44 C45 C46 -178.20(17)
C43 C44 C45 C46 0.7(3)
F45 C45 C46 F46 -3.1(3)
C44 C45 C46 F46 175.28(17)
F45 C45 C46 C41 179.28(16)
C44 C45 C46 C41 -2.4(3)
C42 C41 C46 F46 -174.97(15)
B1 C41 C46 F46 2.1(2)
C42 C41 C46 C45 2.6(3)
B1 C41 C46 C45 179.65(17)
C6 B1 C51 C56 -3.8(3)
C41 B1 C51 C56 114.7(2)
C1 B1 C51 C56 -128.77(19)
C6 B1 C51 C52 -179.90(15)
C41 B1 C51 C52 -61.35(19)
C1 B1 C51 C52 55.2(2)
C56 C51 C52 F52 -178.72(15)
B1 C51 C52 F52 -2.1(2)
C56 C51 C52 C53 0.7(3)
B1 C51 C52 C53 177.33(16)
F52 C52 C53 F53 -1.8(2)
C51 C52 C53 F53 178.83(16)
F52 C52 C53 C54 178.82(15)
C51 C52 C53 C54 -0.6(3)
F53 C53 C54 F54 0.2(3)
C52 C53 C54 F54 179.60(16)
F53 C53 C54 C55 -179.07(16)
C52 C53 C54 C55 0.4(3)
F54 C54 C55 F55 -0.2(3)
C53 C54 C55 F55 179.00(17)
F54 C54 C55 C56 -179.55(17)
C53 C54 C55 C56 -0.3(3)
F55 C55 C56 F56 1.4(3)
C54 C55 C56 F56 -179.28(17)
F55 C55 C56 C51 -178.83(18)
C54 C55 C56 C51 0.5(3)
C52 C51 C56 F56 179.12(16)
B1 C51 C56 F56 2.8(3)
C52 C51 C56 C55 -0.6(3)
B1 C51 C56 C55 -176.91(17)
C66 C61 C62 C63 0.4(4)
C61 C62 C63 C64 -0.6(4)
C62 C63 C64 C65 0.1(3)
C63 C64 C65 C66 0.6(4)
C62 C61 C66 C65 0.3(4)
C64 C65 C66 C61 -0.8(4)
